data_4304255
loop_
_publ_author_name
'Michael Veith'
'Kroum Valtchev'
'Volker Huch'

_publ_section_title
;
Tetraalkoxyaluminates of Nickel(II), Copper(II), and Copper(I)
;
_journal_name_full 'Inorganic Chemistry'
_journal_page_first 1204
_journal_page_last 1217
_journal_paper_doi 10.1021/ic701729y
_journal_volume 47
_journal_year 2008
_chemical_formula_sum 'C26 H46 Al Cu N2 O4'
_chemical_formula_weight 541.17
_chemical_name_systematic
; 
 ? 
;
_space_group_IT_number 2
_symmetry_cell_setting triclinic
_symmetry_space_group_name_Hall '-P 1'
_symmetry_space_group_name_H-M 'P -1'
_atom_sites_solution_hydrogens geom
_atom_sites_solution_primary direct
_atom_sites_solution_secondary difmap
_audit_creation_method SHELXL-97
_cell_angle_alpha 83.03(3)
_cell_angle_beta 73.62(3)
_cell_angle_gamma 81.39(3)
_cell_formula_units_Z 2
_cell_length_a 9.820(2)
_cell_length_b 11.993(2)
_cell_length_c 13.846(3)
_cell_measurement_reflns_used 25
_cell_measurement_temperature 293(2)
_cell_measurement_theta_max 12
_cell_measurement_theta_min 9
_cell_volume 1541.5(6)
_computing_structure_refinement 'SHELXL-97 (Sheldrick, 1997)'
_computing_structure_solution 'SHELXS-97 (Sheldrick, 1990)'
_diffrn_ambient_temperature 293(2)
_diffrn_measured_fraction_theta_full 1.000
_diffrn_measured_fraction_theta_max 1.000
_diffrn_measurement_device_type 'Stoe AED2'
_diffrn_measurement_method 'omega-theta scan'
_diffrn_radiation_monochromator graphite
_diffrn_radiation_source 'fine-focus sealed tube'
_diffrn_radiation_type MoK\a
_diffrn_radiation_wavelength 0.71073
_diffrn_reflns_av_R_equivalents 0.0000
_diffrn_reflns_av_sigmaI/netI 0.0192
_diffrn_reflns_limit_h_max 10
_diffrn_reflns_limit_h_min -9
_diffrn_reflns_limit_k_max 12
_diffrn_reflns_limit_k_min -12
_diffrn_reflns_limit_l_max 14
_diffrn_reflns_limit_l_min 0
_diffrn_reflns_number 4031
_diffrn_reflns_theta_full 22.50
_diffrn_reflns_theta_max 22.50
_diffrn_reflns_theta_min 1.54
_diffrn_standards_interval_time 60
_diffrn_standards_number 3
_exptl_absorpt_coefficient_mu 0.766
_exptl_absorpt_correction_T_max 0.99
_exptl_absorpt_correction_T_min 0.824
_exptl_absorpt_correction_type empirical
_exptl_crystal_colour 'pale yellow'
_exptl_crystal_density_diffrn 1.166
_exptl_crystal_density_method 'not measured'
_exptl_crystal_description 'transparent bocks'
_exptl_crystal_F_000 580
_exptl_crystal_size_max 0.4
_exptl_crystal_size_mid 0.35
_exptl_crystal_size_min 0.2
_refine_diff_density_max 0.232
_refine_diff_density_min -0.404
_refine_diff_density_rms 0.045
_refine_ls_extinction_method none
_refine_ls_goodness_of_fit_ref 1.104
_refine_ls_hydrogen_treatment mixed
_refine_ls_matrix_type full
_refine_ls_number_parameters 363
_refine_ls_number_reflns 4031
_refine_ls_number_restraints 0
_refine_ls_restrained_S_all 1.104
_refine_ls_R_factor_all 0.0555
_refine_ls_R_factor_gt 0.0453
_refine_ls_shift/su_max 0.000
_refine_ls_shift/su_mean 0.000
_refine_ls_structure_factor_coef Fsqd
_refine_ls_weighting_details 'calc w=1/[\s^2^(Fo^2^)+(0.0699P)^2^+0.5821P] where P=(Fo^2^+2Fc^2^)/3'
_refine_ls_weighting_scheme calc
_refine_ls_wR_factor_gt 0.1173
_refine_ls_wR_factor_ref 0.1282
_reflns_number_gt 3430
_reflns_number_total 4031
_reflns_threshold_expression >2sigma(I)
_cod_data_source_file ic701729y-file003_09.cif
_cod_data_source_block comp_15
_cod_original_cell_volume 1541.5(5)
_cod_database_code 4304255

loop_
_symmetry_equiv_pos_as_xyz
'x, y, z'
'-x, -y, -z'

loop_
_atom_site_label
_atom_site_type_symbol
_atom_site_fract_x
_atom_site_fract_y
_atom_site_fract_z
_atom_site_U_iso_or_equiv
_atom_site_adp_type
_atom_site_occupancy
_atom_site_symmetry_multiplicity
_atom_site_calc_flag
_atom_site_refinement_flags
_atom_site_disorder_assembly
_atom_site_disorder_group
Cu1 Cu 0.21033(5) 0.08502(4) 0.23738(4) 0.0780(2) Uani 1 1 d . . .
Al1 Al 0.22874(9) 0.32942(7) 0.24931(6) 0.0471(3) Uani 1 1 d . . .
O1 O 0.1126(2) 0.23543(17) 0.32428(15) 0.0569(5) Uani 1 1 d . . .
O2 O 0.2791(2) 0.24507(17) 0.14656(15) 0.0580(5) Uani 1 1 d . A .
O3 O 0.3712(2) 0.32772(19) 0.29829(18) 0.0685(6) Uani 1 1 d . B .
O4 O 0.1569(3) 0.46581(19) 0.2279(2) 0.0793(7) Uani 1 1 d . . .
N1 N 0.3640(3) -0.0025(2) 0.2874(2) 0.0753(8) Uani 1 1 d . . .
N2 N 0.0552(3) 0.0546(2) 0.1838(2) 0.0710(8) Uani 1 1 d . . .
C1 C 0.0299(4) 0.2260(3) 0.4257(2) 0.0681(9) Uani 1 1 d . . .
C2 C -0.0837(5) 0.1501(5) 0.4310(4) 0.1146(17) Uani 1 1 d . . .
H2A H -0.0382 0.0766 0.4115 0.172 Uiso 1 1 calc R . .
H2B H -0.1404 0.1826 0.3861 0.172 Uiso 1 1 calc R . .
H2C H -0.1440 0.1432 0.4988 0.172 Uiso 1 1 calc R . .
C3 C 0.1247(5) 0.1733(4) 0.4924(3) 0.1040(15) Uani 1 1 d . . .
H3A H 0.1685 0.0999 0.4714 0.156 Uiso 1 1 calc R . .
H3B H 0.0682 0.1658 0.5613 0.156 Uiso 1 1 calc R . .
H3C H 0.1976 0.2207 0.4869 0.156 Uiso 1 1 calc R . .
C4 C -0.0407(5) 0.3415(4) 0.4582(3) 0.1064(16) Uani 1 1 d . . .
H4A H 0.0313 0.3882 0.4565 0.160 Uiso 1 1 calc R . .
H4B H -0.1019 0.3335 0.5257 0.160 Uiso 1 1 calc R . .
H4C H -0.0964 0.3759 0.4132 0.160 Uiso 1 1 calc R . .
C5 C 0.3760(4) 0.2487(3) 0.0496(2) 0.0631(9) Uani 1 1 d . . .
C6A C 0.458(3) 0.1290(15) 0.0301(11) 0.139(9) Uani 0.49(2) 1 d P A 1
H6A1 H 0.3912 0.0756 0.0388 0.209 Uiso 0.49(2) 1 calc PR A 1
H6A2 H 0.5149 0.1074 0.0772 0.209 Uiso 0.49(2) 1 calc PR A 1
H6A3 H 0.5195 0.1300 -0.0375 0.209 Uiso 0.49(2) 1 calc PR A 1
C7A C 0.476(2) 0.334(2) 0.0358(12) 0.137(10) Uani 0.49(2) 1 d P A 1
H7A1 H 0.5313 0.3155 0.0840 0.205 Uiso 0.49(2) 1 calc PR A 1
H7A2 H 0.4229 0.4075 0.0457 0.205 Uiso 0.49(2) 1 calc PR A 1
H7A3 H 0.5390 0.3339 -0.0313 0.205 Uiso 0.49(2) 1 calc PR A 1
C8A C 0.2841(14) 0.2761(19) -0.0226(9) 0.106(5) Uani 0.49(2) 1 d P A 1
H8A1 H 0.2207 0.2195 -0.0121 0.158 Uiso 0.49(2) 1 calc PR A 1
H8A2 H 0.3438 0.2776 -0.0907 0.158 Uiso 0.49(2) 1 calc PR A 1
H8A3 H 0.2291 0.3488 -0.0109 0.158 Uiso 0.49(2) 1 calc PR A 1
C6B C 0.5133(10) 0.1852(15) 0.0624(10) 0.099(5) Uani 0.51(2) 1 d P A 2
H6B4 H 0.5469 0.2220 0.1076 0.149 Uiso 0.51(2) 1 calc PR A 2
H6B5 H 0.5832 0.1836 -0.0020 0.149 Uiso 0.51(2) 1 calc PR A 2
H6B6 H 0.4983 0.1092 0.0898 0.149 Uiso 0.51(2) 1 calc PR A 2
C7B C 0.395(2) 0.3702(12) 0.0089(12) 0.119(7) Uani 0.51(2) 1 d P A 2
H7B4 H 0.4337 0.4051 0.0526 0.179 Uiso 0.51(2) 1 calc PR A 2
H7B5 H 0.3045 0.4110 0.0059 0.179 Uiso 0.51(2) 1 calc PR A 2
H7B6 H 0.4599 0.3714 -0.0577 0.179 Uiso 0.51(2) 1 calc PR A 2
C8B C 0.3225(18) 0.191(2) -0.0202(10) 0.124(8) Uani 0.51(2) 1 d P A 2
H8B4 H 0.2339 0.2325 -0.0280 0.185 Uiso 0.51(2) 1 calc PR A 2
H8B5 H 0.3074 0.1155 0.0074 0.185 Uiso 0.51(2) 1 calc PR A 2
H8B6 H 0.3918 0.1897 -0.0849 0.185 Uiso 0.51(2) 1 calc PR A 2
C9 C 0.0539(4) 0.5372(3) 0.1923(3) 0.0736(10) Uani 1 1 d . . .
C10 C 0.1247(6) 0.6124(4) 0.1022(4) 0.1170(17) Uani 1 1 d . . .
H10A H 0.1832 0.5665 0.0501 0.175 Uiso 1 1 calc R . .
H10B H 0.1833 0.6579 0.1220 0.175 Uiso 1 1 calc R . .
H10C H 0.0528 0.6608 0.0773 0.175 Uiso 1 1 calc R . .
C11 C -0.0412(5) 0.4679(4) 0.1606(4) 0.1099(16) Uani 1 1 d . . .
H11A H -0.0881 0.4208 0.2177 0.165 Uiso 1 1 calc R . .
H11B H 0.0161 0.4213 0.1086 0.165 Uiso 1 1 calc R . .
H11C H -0.1116 0.5179 0.1353 0.165 Uiso 1 1 calc R . .
C12 C -0.0366(7) 0.6091(4) 0.2757(4) 0.142(2) Uani 1 1 d . . .
H12A H -0.0811 0.5608 0.3329 0.213 Uiso 1 1 calc R . .
H12B H -0.1089 0.6582 0.2518 0.213 Uiso 1 1 calc R . .
H12C H 0.0231 0.6537 0.2954 0.213 Uiso 1 1 calc R . .
C13 C 0.4449(4) 0.4014(3) 0.3306(3) 0.0761(10) Uani 1 1 d . . .
C14A C 0.5664(7) 0.3291(6) 0.3657(8) 0.109(3) Uani 0.813(16) 1 d P B 1
H14A H 0.6286 0.2892 0.3107 0.164 Uiso 0.813(16) 1 calc PR B 1
H14B H 0.5275 0.2758 0.4204 0.164 Uiso 0.813(16) 1 calc PR B 1
H14C H 0.6196 0.3770 0.3880 0.164 Uiso 0.813(16) 1 calc PR B 1
C15A C 0.3479(8) 0.4629(8) 0.4151(8) 0.131(5) Uani 0.813(16) 1 d P B 1
H15A H 0.3074 0.4094 0.4692 0.196 Uiso 0.813(16) 1 calc PR B 1
H15B H 0.2727 0.5092 0.3922 0.196 Uiso 0.813(16) 1 calc PR B 1
H15C H 0.4008 0.5099 0.4387 0.196 Uiso 0.813(16) 1 calc PR B 1
C16A C 0.5105(11) 0.4827(7) 0.2428(6) 0.130(4) Uani 0.813(16) 1 d P B 1
H16A H 0.5722 0.4406 0.1890 0.195 Uiso 0.813(16) 1 calc PR B 1
H16B H 0.5649 0.5300 0.2647 0.195 Uiso 0.813(16) 1 calc PR B 1
H16C H 0.4359 0.5290 0.2191 0.195 Uiso 0.813(16) 1 calc PR B 1
C14B C 0.589(4) 0.379(4) 0.277(4) 0.17(2) Uani 0.187(16) 1 d P B 2
H14D H 0.6204 0.2996 0.2871 0.250 Uiso 0.187(16) 1 calc PR B 2
H14E H 0.6458 0.4219 0.3015 0.250 Uiso 0.187(16) 1 calc PR B 2
H14F H 0.5997 0.3998 0.2066 0.250 Uiso 0.187(16) 1 calc PR B 2
C15B C 0.413(8) 0.370(6) 0.446(3) 0.25(5) Uani 0.187(16) 1 d P B 2
H15D H 0.3126 0.3849 0.4772 0.372 Uiso 0.187(16) 1 calc PR B 2
H15E H 0.4642 0.4136 0.4749 0.372 Uiso 0.187(16) 1 calc PR B 2
H15F H 0.4440 0.2906 0.4588 0.372 Uiso 0.187(16) 1 calc PR B 2
C16B C 0.385(5) 0.529(2) 0.310(3) 0.141(17) Uani 0.187(16) 1 d P B 2
H16D H 0.2848 0.5410 0.3433 0.211 Uiso 0.187(16) 1 calc PR B 2
H16E H 0.3990 0.5470 0.2382 0.211 Uiso 0.187(16) 1 calc PR B 2
H16F H 0.4348 0.5775 0.3345 0.211 Uiso 0.187(16) 1 calc PR B 2
C17 C 0.4521(5) 0.0491(4) 0.3188(3) 0.0877(12) Uani 1 1 d . . .
H17 H 0.4393 0.1277 0.3153 0.105 Uiso 1 1 calc R . .
C18 C 0.5618(5) -0.0077(5) 0.3564(4) 0.1105(16) Uani 1 1 d . . .
H18 H 0.6214 0.0317 0.3776 0.133 Uiso 1 1 calc R . .
C19 C 0.5800(7) -0.1211(6) 0.3616(5) 0.135(2) Uani 1 1 d . . .
H19 H 0.6531 -0.1612 0.3868 0.162 Uiso 1 1 calc R . .
C20 C 0.4935(8) -0.1775(5) 0.3306(4) 0.131(2) Uani 1 1 d . . .
H20 H 0.5057 -0.2561 0.3340 0.158 Uiso 1 1 calc R . .
C21 C 0.3858(6) -0.1150(4) 0.2934(4) 0.1010(14) Uani 1 1 d . . .
H21 H 0.3260 -0.1535 0.2717 0.121 Uiso 1 1 calc R . .
C22 C -0.0282(5) 0.1415(3) 0.1557(3) 0.0883(12) Uani 1 1 d . . .
H22 H -0.0076 0.2138 0.1593 0.106 Uiso 1 1 calc R . .
C23 C -0.1425(5) 0.1316(4) 0.1220(4) 0.0965(13) Uani 1 1 d . . .
H23 H -0.1992 0.1956 0.1040 0.116 Uiso 1 1 calc R . .
C24 C -0.1722(5) 0.0263(4) 0.1151(4) 0.1037(15) Uani 1 1 d . . .
H24 H -0.2494 0.0167 0.0918 0.124 Uiso 1 1 calc R . .
C25 C -0.0884(5) -0.0638(4) 0.1426(4) 0.1038(15) Uani 1 1 d . . .
H25 H -0.1066 -0.1367 0.1385 0.125 Uiso 1 1 calc R . .
C26 C 0.0235(5) -0.0472(3) 0.1765(3) 0.0883(12) Uani 1 1 d . . .
H26 H 0.0807 -0.1103 0.1954 0.106 Uiso 1 1 calc R . .

loop_
_atom_site_aniso_label
_atom_site_aniso_U_11
_atom_site_aniso_U_22
_atom_site_aniso_U_33
_atom_site_aniso_U_23
_atom_site_aniso_U_13
_atom_site_aniso_U_12
Cu1 0.0838(4) 0.0614(3) 0.1012(4) -0.0128(2) -0.0442(3) -0.0050(2)
Al1 0.0526(5) 0.0452(5) 0.0485(5) -0.0084(4) -0.0210(4) -0.0034(4)
O1 0.0597(13) 0.0572(13) 0.0525(12) -0.0078(9) -0.0110(10) -0.0086(10)
O2 0.0675(13) 0.0581(13) 0.0515(12) -0.0158(10) -0.0134(11) -0.0132(10)
O3 0.0703(14) 0.0676(14) 0.0830(16) -0.0175(12) -0.0410(13) -0.0078(11)
O4 0.0960(18) 0.0528(14) 0.0993(18) -0.0033(12) -0.0507(15) 0.0045(12)
N1 0.089(2) 0.0585(19) 0.077(2) -0.0081(15) -0.0264(17) 0.0072(16)
N2 0.0758(19) 0.0533(17) 0.095(2) -0.0159(15) -0.0375(17) -0.0072(14)
C1 0.068(2) 0.073(2) 0.056(2) 0.0008(17) -0.0085(17) -0.0073(18)
C2 0.096(3) 0.142(4) 0.095(3) 0.003(3) 0.002(3) -0.044(3)
C3 0.117(4) 0.119(4) 0.066(3) 0.007(2) -0.027(2) 0.007(3)
C4 0.123(4) 0.102(3) 0.066(2) -0.014(2) 0.004(2) 0.020(3)
C5 0.062(2) 0.075(2) 0.0507(19) -0.0147(16) -0.0113(16) -0.0044(17)
C6A 0.160(16) 0.127(12) 0.094(9) -0.029(8) -0.003(10) 0.055(10)
C7A 0.118(13) 0.21(3) 0.082(9) -0.031(11) 0.026(8) -0.095(16)
C8A 0.106(8) 0.154(14) 0.062(6) -0.018(7) -0.035(5) 0.001(9)
C6B 0.065(6) 0.128(12) 0.088(7) -0.018(6) -0.008(5) 0.020(6)
C7B 0.129(13) 0.104(8) 0.086(9) 0.006(6) 0.031(9) -0.018(9)
C8B 0.108(10) 0.20(2) 0.075(7) -0.067(10) -0.006(6) -0.047(13)
C9 0.093(3) 0.052(2) 0.076(2) -0.0038(17) -0.033(2) 0.0122(18)
C10 0.133(4) 0.083(3) 0.123(4) 0.026(3) -0.036(3) -0.001(3)
C11 0.103(3) 0.107(4) 0.130(4) 0.003(3) -0.063(3) 0.007(3)
C12 0.209(6) 0.092(4) 0.103(4) -0.026(3) -0.041(4) 0.063(4)
C13 0.073(3) 0.082(3) 0.091(3) -0.027(2) -0.038(2) -0.016(2)
C14A 0.094(5) 0.123(5) 0.139(8) -0.033(5) -0.077(5) 0.002(4)
C15A 0.100(5) 0.162(9) 0.150(10) -0.104(8) -0.032(5) -0.006(5)
C16A 0.160(9) 0.116(7) 0.145(7) 0.008(5) -0.066(6) -0.076(7)
C14B 0.12(3) 0.19(5) 0.24(6) -0.04(5) -0.10(4) -0.07(3)
C15B 0.36(11) 0.40(10) 0.07(2) 0.04(4) -0.11(4) -0.25(9)
C16B 0.20(4) 0.077(19) 0.16(4) -0.06(2) -0.03(3) -0.06(2)
C17 0.090(3) 0.085(3) 0.091(3) -0.009(2) -0.037(2) 0.007(2)
C18 0.097(3) 0.131(5) 0.107(4) -0.005(3) -0.052(3) 0.017(3)
C19 0.140(5) 0.136(6) 0.121(4) 0.004(4) -0.061(4) 0.044(4)
C20 0.171(6) 0.078(3) 0.129(5) 0.007(3) -0.050(4) 0.042(4)
C21 0.128(4) 0.070(3) 0.103(3) -0.009(2) -0.038(3) 0.008(3)
C22 0.095(3) 0.060(2) 0.125(3) -0.012(2) -0.052(3) -0.012(2)
C23 0.084(3) 0.089(3) 0.128(4) -0.016(3) -0.050(3) 0.005(2)
C24 0.085(3) 0.105(4) 0.141(4) -0.036(3) -0.052(3) -0.012(3)
C25 0.102(3) 0.072(3) 0.159(4) -0.031(3) -0.058(3) -0.018(2)
C26 0.095(3) 0.057(2) 0.126(3) -0.017(2) -0.048(3) -0.009(2)

loop_
_atom_type_symbol
_atom_type_description
_atom_type_scat_dispersion_real
_atom_type_scat_dispersion_imag
_atom_type_scat_source
C C 0.0033 0.0016 'International Tables Vol C Tables 4.2.6.8 and 6.1.1.4'
H H 0.0000 0.0000 'International Tables Vol C Tables 4.2.6.8 and 6.1.1.4'
N N 0.0061 0.0033 'International Tables Vol C Tables 4.2.6.8 and 6.1.1.4'
O O 0.0106 0.0060 'International Tables Vol C Tables 4.2.6.8 and 6.1.1.4'
Al Al 0.0645 0.0514 'International Tables Vol C Tables 4.2.6.8 and 6.1.1.4'
Cu Cu 0.3201 1.2651 'International Tables Vol C Tables 4.2.6.8 and 6.1.1.4'

loop_
_geom_angle_atom_site_label_1
_geom_angle_atom_site_label_2
_geom_angle_atom_site_label_3
_geom_angle
_geom_angle_site_symmetry_1
_geom_angle_site_symmetry_3
_geom_angle_publ_flag
N1 Cu1 N2 137.36(13) . . ?
N1 Cu1 O1 111.98(11) . . ?
N2 Cu1 O1 102.88(10) . . ?
N1 Cu1 O2 111.75(11) . . ?
N2 Cu1 O2 102.92(11) . . ?
O1 Cu1 O2 69.17(8) . . ?
N1 Cu1 Al1 107.22(10) . . ?
N2 Cu1 Al1 115.41(9) . . ?
O1 Cu1 Al1 35.69(6) . . ?
O2 Cu1 Al1 35.81(5) . . ?
O4 Al1 O3 109.82(13) . . ?
O4 Al1 O1 117.23(13) . . ?
O3 Al1 O1 109.52(12) . . ?
O4 Al1 O2 116.87(12) . . ?
O3 Al1 O2 109.61(12) . . ?
O1 Al1 O2 92.62(10) . . ?
O4 Al1 Cu1 145.97(10) . . ?
O3 Al1 Cu1 104.21(9) . . ?
O1 Al1 Cu1 47.86(7) . . ?
O2 Al1 Cu1 48.34(7) . . ?
C1 O1 Al1 135.7(2) . . ?
C1 O1 Cu1 122.64(19) . . ?
Al1 O1 Cu1 96.46(9) . . ?
C5 O2 Al1 136.0(2) . . ?
C5 O2 Cu1 124.18(19) . . ?
Al1 O2 Cu1 95.85(9) . . ?
C13 O3 Al1 140.8(2) . . ?
C9 O4 Al1 146.7(2) . . ?
C17 N1 C21 116.4(4) . . ?
C17 N1 Cu1 120.5(3) . . ?
C21 N1 Cu1 123.0(3) . . ?
C22 N2 C26 116.3(3) . . ?
C22 N2 Cu1 118.2(2) . . ?
C26 N2 Cu1 125.4(3) . . ?
O1 C1 C4 110.2(3) . . ?
O1 C1 C3 109.5(3) . . ?
C4 C1 C3 110.1(4) . . ?
O1 C1 C2 107.0(3) . . ?
C4 C1 C2 109.9(4) . . ?
C3 C1 C2 110.2(4) . . ?
O2 C5 C7A 112.4(6) . . ?
O2 C5 C6B 105.9(5) . . ?
C7A C5 C6B 73.6(10) . . ?
O2 C5 C8B 109.8(5) . . ?
C7A C5 C8B 134.7(8) . . ?
C6B C5 C8B 109.8(8) . . ?
O2 C5 C8A 105.1(6) . . ?
C7A C5 C8A 111.3(10) . . ?
C6B C5 C8A 143.5(7) . . ?
C8B C5 C8A 40.1(6) . . ?
O2 C5 C7B 110.4(6) . . ?
C7A C5 C7B 38.6(7) . . ?
C6B C5 C7B 110.8(8) . . ?
C8B C5 C7B 110.2(9) . . ?
C8A C5 C7B 75.4(8) . . ?
O2 C5 C6A 109.3(6) . . ?
C7A C5 C6A 111.1(10) . . ?
C6B C5 C6A 43.3(7) . . ?
C8B C5 C6A 68.2(8) . . ?
C8A C5 C6A 107.3(8) . . ?
C7B C5 C6A 137.8(8) . . ?
O4 C9 C10 109.9(3) . . ?
O4 C9 C12 109.1(3) . . ?
C10 C9 C12 109.8(4) . . ?
O4 C9 C11 109.9(3) . . ?
C10 C9 C11 108.9(4) . . ?
C12 C9 C11 109.3(4) . . ?
C14B C13 O3 106.1(14) . . ?
C14B C13 C15A 142.9(15) . . ?
O3 C13 C15A 110.3(4) . . ?
C14B C13 C16A 60(2) . . ?
O3 C13 C16A 110.1(4) . . ?
C15A C13 C16A 111.3(6) . . ?
C14B C13 C14A 51(2) . . ?
O3 C13 C14A 107.2(4) . . ?
C15A C13 C14A 109.9(5) . . ?
C16A C13 C14A 107.9(6) . . ?
C14B C13 C15B 114(3) . . ?
O3 C13 C15B 103.6(17) . . ?
C15A C13 C15B 50(3) . . ?
C16A C13 C15B 146.1(18) . . ?
C14A C13 C15B 65(3) . . ?
C14B C13 C16B 111(2) . . ?
O3 C13 C16B 111.3(13) . . ?
C15A C13 C16B 60.8(14) . . ?
C16A C13 C16B 53.7(15) . . ?
C14A C13 C16B 141.2(13) . . ?
C15B C13 C16B 110(3) . . ?
N1 C17 C18 123.5(5) . . ?
C19 C18 C17 118.2(6) . . ?
C18 C19 C20 120.6(5) . . ?
C19 C20 C21 118.1(5) . . ?
N1 C21 C20 123.1(5) . . ?
N2 C22 C23 123.8(4) . . ?
C22 C23 C24 118.5(4) . . ?
C25 C24 C23 118.9(4) . . ?
C24 C25 C26 119.2(4) . . ?
N2 C26 C25 123.2(4) . . ?

loop_
_geom_bond_atom_site_label_1
_geom_bond_atom_site_label_2
_geom_bond_distance
_geom_bond_site_symmetry_2
_geom_bond_publ_flag
Cu1 N1 1.949(3) . ?
Cu1 N2 1.968(3) . ?
Cu1 O1 2.232(2) . ?
Cu1 O2 2.246(2) . ?
Cu1 Al1 2.9907(11) . ?
Al1 O4 1.708(2) . ?
Al1 O3 1.715(2) . ?
Al1 O1 1.756(2) . ?
Al1 O2 1.759(2) . ?
O1 C1 1.410(4) . ?
O2 C5 1.410(4) . ?
O3 C13 1.405(4) . ?
O4 C9 1.385(4) . ?
N1 C17 1.326(5) . ?
N1 C21 1.330(5) . ?
N2 C22 1.317(5) . ?
N2 C26 1.326(5) . ?
C1 C4 1.513(5) . ?
C1 C3 1.513(5) . ?
C1 C2 1.523(6) . ?
C5 C7A 1.482(15) . ?
C5 C6B 1.491(10) . ?
C5 C8B 1.495(11) . ?
C5 C8A 1.503(11) . ?
C5 C7B 1.517(15) . ?
C5 C6A 1.552(13) . ?
C9 C10 1.510(6) . ?
C9 C12 1.516(6) . ?
C9 C11 1.519(6) . ?
C13 C14B 1.40(4) . ?
C13 C15A 1.480(7) . ?
C13 C16A 1.517(8) . ?
C13 C14A 1.525(7) . ?
C13 C15B 1.56(3) . ?
C13 C16B 1.58(3) . ?
C17 C18 1.380(6) . ?
C18 C19 1.341(8) . ?
C19 C20 1.345(8) . ?
C20 C21 1.386(7) . ?
C22 C23 1.356(6) . ?
C23 C24 1.359(6) . ?
C24 C25 1.341(6) . ?
C25 C26 1.358(6) . ?
